data_7705815
loop_
_publ_author_name
'Dermitzaki, Despina'
'Raptopoulou, Catherine P.'
'Psycharis, Vassilis'
'Escuer, Albert'
'Perlepes, Spyros P.'
'Mayans, Julia'
'Stamatatos, Theocharis C.'

_publ_section_title
;
 Further synthetic investigation of the general lanthanoid(iii)
 [Ln(iii)]/copper(ii)/pyridine-2,6-dimethanol/carboxylate reaction system:
 {CuLn} coordination clusters (Ln = Dy, Tb, Ho) and their yttrium(iii)
 analogue.
;
_journal_issue 1
_journal_name_full 'Dalton transactions (Cambridge, England : 2003)'
_journal_page_first 240
_journal_page_last 251
_journal_paper_doi 10.1039/d0dt03582c
_journal_volume 50
_journal_year 2021
_chemical_formula_sum 'C60 H100 Cu5 N6 O32 Y4'
_chemical_formula_weight 2090.79
_space_group_crystal_system triclinic
_space_group_IT_number 2
_space_group_name_Hall '-P 1'
_space_group_name_H-M_alt 'P -1'
_atom_sites_solution_hydrogens mixed
_audit_creation_method SHELXL-2014/6
_audit_update_record
;
2020-11-18 deposited with the CCDC.	2020-11-25 downloaded from the CCDC.
;
_cell_angle_alpha 109.848(4)
_cell_angle_beta 103.739(4)
_cell_angle_gamma 102.604(4)
_cell_formula_units_Z 1
_cell_length_a 11.8882(16)
_cell_length_b 13.9025(19)
_cell_length_c 14.6268(19)
_cell_measurement_reflns_used 23682
_cell_measurement_temperature 160(2)
_cell_measurement_theta_max 27.63
_cell_measurement_theta_min 3.03
_cell_volume 2087.3(5)
_computing_cell_refinement 'CrystalClear, Rigaku MSC, 2005'
_computing_data_collection 'CrystalClear, Rigaku MSC, 2005'
_computing_data_reduction 'CrystalClear, Rigaku MSC, 2005'
_computing_molecular_graphics 'Diamond ver.3.1'
_computing_publication_material 'publCIF J.Appl.Cryst. 2010, 43, 920'
_computing_structure_refinement 'SHELXL-2014/7 (Sheldrick, 2014)'
_computing_structure_solution 'SHELXL-2014/7 (Sheldrick, 2014)'
_diffrn_ambient_temperature 160(2)
_diffrn_measured_fraction_theta_full 0.997
_diffrn_measured_fraction_theta_max 0.997
_diffrn_measurement_device_type 'Rigaku R-AXIS SPIDER IPDS'
_diffrn_measurement_method '\q scans'
_diffrn_radiation_type MoK\a
_diffrn_radiation_wavelength 0.71073
_diffrn_reflns_av_R_equivalents 0.0540
_diffrn_reflns_av_unetI/netI 0.0459
_diffrn_reflns_Laue_measured_fraction_full 0.997
_diffrn_reflns_Laue_measured_fraction_max 0.997
_diffrn_reflns_limit_h_max 15
_diffrn_reflns_limit_h_min -15
_diffrn_reflns_limit_k_max 17
_diffrn_reflns_limit_k_min -17
_diffrn_reflns_limit_l_max 16
_diffrn_reflns_limit_l_min -18
_diffrn_reflns_number 37354
_diffrn_reflns_point_group_measured_fraction_full 0.997
_diffrn_reflns_point_group_measured_fraction_max 0.997
_diffrn_reflns_theta_full 25.242
_diffrn_reflns_theta_max 26.999
_diffrn_reflns_theta_min 3.010
_exptl_absorpt_coefficient_mu 4.073
_exptl_absorpt_correction_T_max 1.000
_exptl_absorpt_correction_T_min 0.638
_exptl_absorpt_correction_type empirical
_exptl_absorpt_process_details 'CrystalClear, Rigaku MSC, 2005'
_exptl_crystal_colour blue
_exptl_crystal_density_diffrn 1.663
_exptl_crystal_description parallelepiped
_exptl_crystal_F_000 1059
_exptl_crystal_size_max 0.29
_exptl_crystal_size_mid 0.12
_exptl_crystal_size_min 0.06
_refine_diff_density_max 0.498
_refine_diff_density_min -0.475
_refine_diff_density_rms 0.086
_refine_ls_extinction_method none
_refine_ls_goodness_of_fit_ref 1.036
_refine_ls_hydrogen_treatment mixed
_refine_ls_matrix_type full
_refine_ls_number_parameters 605
_refine_ls_number_reflns 9087
_refine_ls_number_restraints 42
_refine_ls_restrained_S_all 1.034
_refine_ls_R_factor_all 0.0548
_refine_ls_R_factor_gt 0.0350
_refine_ls_shift/su_max 0.002
_refine_ls_shift/su_mean 0.000
_refine_ls_structure_factor_coef Fsqd
_refine_ls_weighting_details 'w=1/[\s^2^(Fo^2^)+(0.0315P)^2^+1.2328P] where P=(Fo^2^+2Fc^2^)/3'
_refine_ls_weighting_scheme calc
_refine_ls_wR_factor_gt 0.0704
_refine_ls_wR_factor_ref 0.0776
_reflns_Friedel_coverage 0.000
_reflns_number_gt 7043
_reflns_number_total 9087
_reflns_threshold_expression 'I > 2\s(I)'
_cod_data_source_file d0dt03582c2.cif
_cod_data_source_block COMPOUND2
_cod_depositor_comments 'Adding full bibliography for 7705813--7705815.cif.'
_cod_database_code 7705815
_shelx_space_group_comment
;
The symmetry employed for this shelxl refinement is uniquely defined
by the following loop, which should always be used as a source of
symmetry information in preference to the above space-group names.
They are only intended as comments.
;
_shelxl_version_number 2014/6

loop_
_space_group_symop_operation_xyz
'x, y, z'
'-x, -y, -z'

loop_
_atom_site_label
_atom_site_type_symbol
_atom_site_fract_x
_atom_site_fract_y
_atom_site_fract_z
_atom_site_U_iso_or_equiv
_atom_site_adp_type
_atom_site_occupancy
_atom_site_site_symmetry_order
_atom_site_calc_flag
_atom_site_refinement_flags_posn
_atom_site_refinement_flags_adp
_atom_site_refinement_flags_occupancy
_atom_site_disorder_assembly
_atom_site_disorder_group
Y1 Y 0.70397(3) 0.86842(2) 0.85206(2) 0.02730(8) Uani 1 1 d . . . . .
Y2 Y 0.88160(3) 0.81491(2) 1.06893(2) 0.02529(8) Uani 1 1 d . . . . .
Cu1 Cu 0.83135(3) 1.13405(3) 0.90877(3) 0.02707(10) Uani 1 1 d . . . . .
Cu2 Cu 0.90403(3) 0.96514(3) 0.75060(3) 0.02902(10) Uani 1 1 d . . . . .
Cu3 Cu 1.0000 1.0000 1.0000 0.02391(12) Uani 1 2 d S . P . .
O1 O 0.67824(18) 1.03234(16) 0.88865(18) 0.0313(5) Uani 1 1 d . . . . .
O2 O 1.02976(18) 0.74029(16) 1.05656(18) 0.0315(5) Uani 1 1 d . . . . .
N1 N 0.7525(2) 1.2378(2) 0.9452(2) 0.0302(6) Uani 1 1 d . . . . .
C1 C 0.5875(3) 1.0806(3) 0.9061(3) 0.0333(8) Uani 1 1 d . . . . .
C2 C 0.6370(3) 1.2030(3) 0.9436(3) 0.0306(7) Uani 1 1 d . . . . .
C3 C 0.5789(3) 1.2777(3) 0.9758(3) 0.0412(9) Uani 1 1 d . . . . .
C4 C 0.6434(4) 1.3859(3) 1.0095(4) 0.0495(10) Uani 1 1 d . . . . .
C5 C 0.7625(4) 1.4194(3) 1.0110(4) 0.0470(10) Uani 1 1 d . . . . .
C6 C 0.8170(3) 1.3429(2) 0.9781(3) 0.0330(8) Uani 1 1 d . . . . .
C7 C 1.0541(3) 0.6409(3) 1.0267(3) 0.0370(8) Uani 1 1 d . . . . .
O3 O 0.75502(19) 0.84536(17) 0.70963(17) 0.0345(5) Uani 1 1 d . . . . .
O4 O 1.05823(19) 1.06208(17) 0.76468(17) 0.0326(5) Uani 1 1 d . . . . .
N2 N 0.9082(3) 0.8849(2) 0.6188(2) 0.0349(6) Uani 1 1 d . . . . .
C8 C 0.7180(4) 0.7704(3) 0.6059(3) 0.0455(9) Uani 1 1 d . . . . .
C9 C 0.8156(3) 0.7919(3) 0.5575(3) 0.0372(8) Uani 1 1 d . . . . .
C10 C 0.8193(4) 0.7300(3) 0.4618(3) 0.0477(10) Uani 1 1 d . . . . .
C11 C 0.9197(4) 0.7653(4) 0.4354(3) 0.0531(11) Uani 1 1 d . . . . .
C12 C 1.0136(4) 0.8606(3) 0.5011(3) 0.0483(10) Uani 1 1 d . . . . .
C13 C 1.0055(3) 0.9211(3) 0.5949(3) 0.0363(8) Uani 1 1 d . . . . .
C14 C 1.0970(3) 1.0266(3) 0.6789(3) 0.0384(8) Uani 1 1 d . . . . .
O5 O 0.5079(2) 0.83160(19) 0.8762(2) 0.0407(6) Uani 1 1 d . . . . .
O6 O 0.5043(2) 0.81799(19) 0.72120(19) 0.0398(6) Uani 1 1 d . . . . .
C15 C 0.4484(3) 0.8111(3) 0.7844(3) 0.0390(8) Uani 1 1 d D . . . .
C16 C 0.3109(5) 0.7824(5) 0.7538(6) 0.0446(16) Uani 0.765(13) 1 d D . P A 1
H16A H 0.2880 0.8408 0.7381 0.053 Uiso 0.765(13) 1 calc R U P A 1
H16B H 0.2877 0.7815 0.8142 0.053 Uiso 0.765(13) 1 calc R U P A 1
C17 C 0.2347(5) 0.6747(5) 0.6616(5) 0.0515(18) Uani 0.765(13) 1 d D . P A 1
C18 C 0.2819(7) 0.5849(5) 0.6698(12) 0.129(6) Uani 0.765(13) 1 d D . P A 1
H18A H 0.3709 0.6082 0.6860 0.193 Uiso 0.765(13) 1 calc R U P A 1
H18B H 0.2432 0.5208 0.6039 0.193 Uiso 0.765(13) 1 calc R U P A 1
H18C H 0.2623 0.5671 0.7247 0.193 Uiso 0.765(13) 1 calc R U P A 1
C19 C 0.2404(7) 0.6872(9) 0.5608(5) 0.103(4) Uani 0.765(13) 1 d D . P A 1
H19A H 0.2000 0.7392 0.5514 0.155 Uiso 0.765(13) 1 calc R U P A 1
H19B H 0.1985 0.6169 0.5016 0.155 Uiso 0.765(13) 1 calc R U P A 1
H19C H 0.3261 0.7132 0.5660 0.155 Uiso 0.765(13) 1 calc R U P A 1
C20 C 0.0995(4) 0.6526(4) 0.6540(4) 0.0848(16) Uani 1 1 d D U . . .
H20D H 0.0884 0.6985 0.7167 0.127 Uiso 0.235(13) 1 calc R U P A 2
H20E H 0.0499 0.5772 0.6320 0.127 Uiso 0.235(13) 1 calc R U P A 2
H20F H 0.0735 0.6764 0.5990 0.127 Uiso 0.235(13) 1 calc R U P A 2
H20A H 0.0880 0.6354 0.7116 0.127 Uiso 0.765(13) 1 calc R U P A 1
H20B H 0.0477 0.5914 0.5884 0.127 Uiso 0.765(13) 1 calc R U P A 1
H20C H 0.0766 0.7170 0.6573 0.127 Uiso 0.765(13) 1 calc R U P A 1
O7 O 0.6441(2) 0.68496(17) 0.8059(2) 0.0424(6) Uani 1 1 d . . . . .
O8 O 0.7459(2) 0.65637(18) 0.93772(19) 0.0410(6) Uani 1 1 d . . . . .
C21 C 0.6644(3) 0.6250(3) 0.8514(3) 0.0342(8) Uani 1 1 d . . . . .
C22 C 0.5852(3) 0.5067(3) 0.8003(3) 0.0396(9) Uani 1 1 d . . . . .
C23 C 0.5664(5) 0.4629(3) 0.6141(3) 0.0670(13) Uani 1 1 d . . . . .
H23A H 0.4800 0.4575 0.6005 0.074 Uiso 1 1 calc R U . . .
H23B H 0.5754 0.4119 0.5531 0.074 Uiso 1 1 calc R U . . .
H23C H 0.6151 0.5367 0.6296 0.074 Uiso 1 1 calc R U . . .
C24 C 0.5406(4) 0.3172(3) 0.6785(4) 0.0612(12) Uani 1 1 d . . . . .
H24A H 0.4533 0.3077 0.6655 0.067 Uiso 1 1 calc R U . . .
H24B H 0.5724 0.2983 0.7360 0.067 Uiso 1 1 calc R U . . .
H24C H 0.5514 0.2699 0.6163 0.067 Uiso 1 1 calc R U . . .
C25 C 0.7474(4) 0.4506(3) 0.7345(4) 0.0616(12) Uani 1 1 d . . . . .
H25A H 0.7748 0.4381 0.7969 0.068 Uiso 1 1 calc R U . . .
H25B H 0.7931 0.5244 0.7475 0.068 Uiso 1 1 calc R U . . .
H25C H 0.7619 0.3988 0.6775 0.068 Uiso 1 1 calc R U . . .
C26 C 0.6111(3) 0.4359(3) 0.7061(3) 0.0439(9) Uani 1 1 d . . . . .
N3 N 0.7496(3) 0.6998(2) 1.1642(2) 0.0418(7) Uani 1 1 d . . . . .
O9 O 0.8537(2) 0.69498(18) 1.15945(19) 0.0388(6) Uani 1 1 d . . . . .
O10 O 0.7103(2) 0.7634(2) 1.1307(2) 0.0439(6) Uani 1 1 d . . . . .
O11 O 0.6924(3) 0.6475(2) 1.2003(3) 0.0708(9) Uani 1 1 d . . . . .
O12 O 0.7765(3) 1.0770(2) 0.7134(2) 0.0513(7) Uani 1 1 d . . . . .
C27 C 0.8005(4) 1.1676(4) 0.6894(4) 0.0607(12) Uani 1 1 d . . . . .
H27A H 0.7556 1.2147 0.7179 0.067 Uiso 1 1 calc R U . . .
H27B H 0.7739 1.1435 0.6142 0.067 Uiso 1 1 calc R U . . .
H27C H 0.8885 1.2077 0.7194 0.067 Uiso 1 1 calc R U . . .
O13 O 0.89971(18) 0.84467(15) 0.91717(16) 0.0266(5) Uani 1 1 d . . . . .
C28 C 0.9512(3) 0.7815(3) 0.8492(3) 0.0355(8) Uani 1 1 d . . . . .
H28A H 0.8923 0.7084 0.8075 0.039 Uiso 1 1 calc R U . . .
H28B H 1.0267 0.7772 0.8902 0.039 Uiso 1 1 calc R U . . .
H28C H 0.9697 0.8157 0.8036 0.039 Uiso 1 1 calc R U . . .
O14 O 0.7787(2) 0.92072(17) 1.02558(17) 0.0329(5) Uani 1 1 d . . . . .
C29 C 0.7353(3) 0.9891(3) 1.0955(3) 0.0407(9) Uani 1 1 d . . . . .
H29A H 0.6740 1.0113 1.0572 0.045 Uiso 1 1 calc R U . . .
H29B H 0.8039 1.0533 1.1465 0.045 Uiso 1 1 calc R U . . .
H29C H 0.6979 0.9498 1.1309 0.045 Uiso 1 1 calc R U . . .
O15 O 0.92371(18) 1.03779(16) 0.89205(16) 0.0277(5) Uani 1 1 d . . . . .
C1M C 0.4364(5) 0.9979(5) 0.6104(5) 0.0896(17) Uani 1 1 d . . . . .
H1MA H 0.4502 1.0552 0.6775 0.099 Uiso 1 1 calc R U . . .
H1MB H 0.3575 0.9418 0.5887 0.099 Uiso 1 1 calc R U . . .
H1MC H 0.4358 1.0285 0.5591 0.099 Uiso 1 1 calc R U . . .
O1M O 0.5326(3) 0.9514(3) 0.6193(3) 0.0686(9) Uani 1 1 d . . . . .
H12A H 0.708(4) 1.045(3) 0.685(3) 0.056(14) Uiso 1 1 d . . . . .
H1A H 0.559(3) 1.067(3) 0.956(3) 0.030(9) Uiso 1 1 d . . . . .
H1B H 0.523(3) 1.054(3) 0.845(3) 0.037(10) Uiso 1 1 d . . . . .
H3 H 0.498(3) 1.254(3) 0.977(3) 0.031(9) Uiso 1 1 d . . . . .
H4 H 0.603(3) 1.437(3) 1.028(3) 0.037(9) Uiso 1 1 d . . . . .
H5 H 0.804(3) 1.486(3) 1.033(3) 0.048(11) Uiso 1 1 d . . . . .
H7A H 1.003(3) 0.594(3) 0.965(3) 0.035(10) Uiso 1 1 d . . . . .
H7B H 1.044(3) 0.612(3) 1.085(3) 0.041(10) Uiso 1 1 d . . . . .
H8A H 0.641(4) 0.775(3) 0.565(3) 0.049(11) Uiso 1 1 d . . . . .
H8B H 0.706(3) 0.703(3) 0.605(3) 0.047(11) Uiso 1 1 d . . . . .
H10 H 0.761(4) 0.666(3) 0.423(3) 0.055(12) Uiso 1 1 d . . . . .
H11 H 0.930(4) 0.724(3) 0.379(3) 0.058(13) Uiso 1 1 d . . . . .
H12 H 1.079(3) 0.886(3) 0.485(3) 0.042(10) Uiso 1 1 d . . . . .
H14A H 1.179(3) 1.015(3) 0.702(3) 0.043(10) Uiso 1 1 d . . . . .
H14B H 1.105(3) 1.084(3) 0.652(3) 0.046(10) Uiso 1 1 d . . . . .
H22A H 0.505(3) 0.503(2) 0.778(2) 0.023(8) Uiso 1 1 d . . . . .
H22B H 0.596(3) 0.477(3) 0.852(3) 0.037(10) Uiso 1 1 d . . . . .
H1M H 0.526(5) 0.908(4) 0.649(4) 0.088(18) Uiso 1 1 d . . . . .
C16A C 0.3111(14) 0.7809(19) 0.740(3) 0.080(4) Uani 0.235(13) 1 d D U P A 2
H16C H 0.2936 0.8196 0.6950 0.096 Uiso 0.235(13) 1 calc R U P A 2
H16D H 0.2808 0.8091 0.7974 0.096 Uiso 0.235(13) 1 calc R U P A 2
C17A C 0.2358(14) 0.6617(19) 0.6768(18) 0.081(3) Uani 0.235(13) 1 d D U P A 2
C18A C 0.263(2) 0.598(2) 0.741(2) 0.083(4) Uani 0.235(13) 1 d D U P A 2
H18D H 0.2364 0.6225 0.8010 0.125 Uiso 0.235(13) 1 calc R U P A 2
H18E H 0.3516 0.6107 0.7650 0.125 Uiso 0.235(13) 1 calc R U P A 2
H18F H 0.2195 0.5210 0.6990 0.125 Uiso 0.235(13) 1 calc R U P A 2
C19A C 0.267(2) 0.616(2) 0.5773(19) 0.083(4) Uani 0.235(13) 1 d D U P A 2
H19D H 0.2179 0.5395 0.5379 0.125 Uiso 0.235(13) 1 calc R U P A 2
H19E H 0.3541 0.6239 0.5957 0.125 Uiso 0.235(13) 1 calc R U P A 2
H19F H 0.2481 0.6563 0.5353 0.125 Uiso 0.235(13) 1 calc R U P A 2

loop_
_atom_site_aniso_label
_atom_site_aniso_U_11
_atom_site_aniso_U_22
_atom_site_aniso_U_33
_atom_site_aniso_U_23
_atom_site_aniso_U_13
_atom_site_aniso_U_12
Y1 0.02565(16) 0.02133(15) 0.02823(17) 0.00586(13) 0.00541(13) 0.00629(12)
Y2 0.02195(15) 0.02116(15) 0.02960(17) 0.00780(13) 0.00781(13) 0.00649(12)
Cu1 0.02247(19) 0.02017(18) 0.0366(2) 0.00895(17) 0.01020(17) 0.00758(15)
Cu2 0.0279(2) 0.0253(2) 0.0256(2) 0.00433(17) 0.00749(17) 0.00516(16)
Cu3 0.0220(3) 0.0185(2) 0.0257(3) 0.0054(2) 0.0054(2) 0.0053(2)
O1 0.0227(11) 0.0250(11) 0.0439(14) 0.0122(10) 0.0105(10) 0.0078(9)
O2 0.0251(11) 0.0216(11) 0.0473(15) 0.0116(10) 0.0135(10) 0.0092(9)
N1 0.0272(14) 0.0253(13) 0.0371(16) 0.0108(12) 0.0098(12) 0.0117(11)
C1 0.0241(17) 0.0324(18) 0.045(2) 0.0159(17) 0.0119(17) 0.0110(15)
C2 0.0257(16) 0.0342(18) 0.0328(19) 0.0141(15) 0.0084(14) 0.0124(14)
C3 0.0293(18) 0.039(2) 0.061(3) 0.0204(19) 0.0184(18) 0.0179(16)
C4 0.045(2) 0.039(2) 0.077(3) 0.023(2) 0.030(2) 0.0281(19)
C5 0.041(2) 0.0260(19) 0.075(3) 0.019(2) 0.020(2) 0.0147(17)
C6 0.0304(17) 0.0238(16) 0.043(2) 0.0115(15) 0.0120(16) 0.0101(14)
C7 0.0323(19) 0.0206(16) 0.053(2) 0.0100(17) 0.0134(18) 0.0079(15)
O3 0.0285(12) 0.0316(12) 0.0265(12) 0.0022(10) 0.0041(10) -0.0001(10)
O4 0.0298(12) 0.0296(12) 0.0306(13) 0.0068(10) 0.0110(10) 0.0035(10)
N2 0.0401(16) 0.0307(15) 0.0280(16) 0.0074(13) 0.0086(13) 0.0113(13)
C8 0.049(2) 0.034(2) 0.032(2) 0.0020(17) 0.0088(18) -0.0008(18)
C9 0.044(2) 0.0325(18) 0.0279(19) 0.0072(15) 0.0073(16) 0.0128(16)
C10 0.059(3) 0.038(2) 0.030(2) 0.0016(18) 0.0076(19) 0.014(2)
C11 0.063(3) 0.056(3) 0.032(2) 0.005(2) 0.018(2) 0.023(2)
C12 0.052(2) 0.058(3) 0.039(2) 0.016(2) 0.024(2) 0.021(2)
C13 0.043(2) 0.0380(19) 0.0266(19) 0.0104(16) 0.0120(16) 0.0144(16)
C14 0.039(2) 0.043(2) 0.032(2) 0.0149(17) 0.0142(17) 0.0092(17)
O5 0.0373(13) 0.0367(13) 0.0418(16) 0.0118(12) 0.0148(12) 0.0061(11)
O6 0.0304(12) 0.0409(14) 0.0398(15) 0.0126(12) 0.0069(11) 0.0085(11)
C15 0.0327(18) 0.0224(16) 0.048(2) 0.0031(16) 0.0102(18) 0.0064(14)
C16 0.035(3) 0.035(3) 0.051(4) -0.001(2) 0.017(2) 0.014(2)
C17 0.030(3) 0.046(3) 0.048(4) -0.010(3) 0.006(2) 0.008(2)
C18 0.070(5) 0.029(3) 0.229(15) 0.010(6) 0.020(7) 0.010(3)
C19 0.057(4) 0.143(9) 0.046(4) -0.005(5) -0.002(3) 0.009(5)
C20 0.036(2) 0.081(3) 0.091(4) 0.003(3) 0.012(2) -0.003(2)
O7 0.0391(14) 0.0220(11) 0.0534(17) 0.0100(12) 0.0051(12) 0.0067(10)
O8 0.0401(14) 0.0308(13) 0.0355(15) 0.0075(11) 0.0053(12) -0.0010(11)
C21 0.0290(17) 0.0223(16) 0.042(2) 0.0036(15) 0.0130(16) 0.0050(14)
C22 0.035(2) 0.0241(17) 0.045(2) 0.0073(16) 0.0042(17) 0.0030(15)
C23 0.096(4) 0.042(2) 0.045(3) 0.004(2) 0.016(3) 0.020(2)
C24 0.060(3) 0.0233(19) 0.069(3) -0.0004(19) 0.004(2) 0.0070(19)
C25 0.056(3) 0.042(2) 0.073(3) 0.005(2) 0.024(2) 0.018(2)
C26 0.041(2) 0.0269(18) 0.048(2) 0.0053(17) 0.0060(18) 0.0088(16)
N3 0.0378(17) 0.0359(16) 0.0389(18) 0.0087(14) 0.0132(15) -0.0011(14)
O9 0.0394(14) 0.0334(13) 0.0438(15) 0.0165(12) 0.0159(12) 0.0096(11)
O10 0.0282(12) 0.0494(15) 0.0492(16) 0.0167(13) 0.0130(12) 0.0094(12)
O11 0.071(2) 0.066(2) 0.076(2) 0.0349(18) 0.0408(18) -0.0022(17)
O12 0.0378(16) 0.0466(17) 0.063(2) 0.0244(15) 0.0044(15) 0.0135(14)
C27 0.064(3) 0.070(3) 0.062(3) 0.040(3) 0.023(2) 0.025(2)
O13 0.0247(11) 0.0208(10) 0.0291(12) 0.0047(9) 0.0089(9) 0.0068(9)
C28 0.0391(19) 0.0283(17) 0.036(2) 0.0067(15) 0.0148(16) 0.0139(15)
O14 0.0382(13) 0.0342(12) 0.0254(12) 0.0059(10) 0.0095(10) 0.0219(10)
C29 0.044(2) 0.044(2) 0.038(2) 0.0102(17) 0.0159(17) 0.0289(18)
O15 0.0312(11) 0.0252(11) 0.0258(12) 0.0076(9) 0.0085(10) 0.0137(9)
C1M 0.087(4) 0.108(5) 0.086(4) 0.060(4) 0.020(3) 0.032(4)
O1M 0.0514(18) 0.078(2) 0.077(2) 0.047(2) 0.0091(17) 0.0117(17)
C16A 0.034(5) 0.074(6) 0.092(7) 0.006(5) 0.013(4) -0.002(3)
C17A 0.036(3) 0.074(6) 0.092(6) 0.006(5) 0.013(3) -0.004(3)
C18A 0.040(6) 0.075(7) 0.093(7) 0.006(6) 0.013(4) -0.004(5)
C19A 0.044(6) 0.074(8) 0.094(7) 0.008(5) 0.017(4) 0.001(5)

loop_
_atom_type_symbol
_atom_type_description
_atom_type_scat_dispersion_real
_atom_type_scat_dispersion_imag
_atom_type_scat_source
C C 0.0033 0.0016 'International Tables Vol C Tables 4.2.6.8 and 6.1.1.4'
H H 0.0000 0.0000 'International Tables Vol C Tables 4.2.6.8 and 6.1.1.4'
N N 0.0061 0.0033 'International Tables Vol C Tables 4.2.6.8 and 6.1.1.4'
O O 0.0106 0.0060 'International Tables Vol C Tables 4.2.6.8 and 6.1.1.4'
Cu Cu 0.3201 1.2651 'International Tables Vol C Tables 4.2.6.8 and 6.1.1.4'
Y Y -2.7962 3.5667 'International Tables Vol C Tables 4.2.6.8 and 6.1.1.4'

loop_
_geom_angle_atom_site_label_1
_geom_angle_atom_site_label_2
_geom_angle_atom_site_label_3
_geom_angle
_geom_angle_site_symmetry_1
_geom_angle_site_symmetry_3
_geom_angle_publ_flag
O3 Y1 O1 100.34(8) . . ?
O3 Y1 O14 144.52(8) . . ?
O1 Y1 O14 86.37(8) . . ?
O3 Y1 O7 90.59(9) . . ?
O1 Y1 O7 155.80(8) . . ?
O14 Y1 O7 97.23(9) . . ?
O3 Y1 O5 131.79(8) . . ?
O1 Y1 O5 79.42(8) . . ?
O14 Y1 O5 83.65(8) . . ?
O7 Y1 O5 77.23(8) . . ?
O3 Y1 O13 83.44(8) . . ?
O1 Y1 O13 123.43(7) . . ?
O14 Y1 O13 64.44(7) . . ?
O7 Y1 O13 78.97(7) . . ?
O5 Y1 O13 136.97(8) . . ?
O3 Y1 O6 78.50(8) . . ?
O1 Y1 O6 79.52(8) . . ?
O14 Y1 O6 136.82(8) . . ?
O7 Y1 O6 81.65(8) . . ?
O5 Y1 O6 53.81(8) . . ?
O13 Y1 O6 153.26(8) . . ?
O3 Y1 C15 105.38(10) . . ?
O1 Y1 C15 78.46(8) . . ?
O14 Y1 C15 110.10(10) . . ?
O7 Y1 C15 77.84(9) . . ?
O5 Y1 C15 26.66(10) . . ?
O13 Y1 C15 155.22(9) . . ?
O6 Y1 C15 27.15(10) . . ?
O2 Y2 O14 148.58(8) . . ?
O2 Y2 O4 106.80(8) . 2_777 ?
O14 Y2 O4 86.75(8) . 2_777 ?
O2 Y2 O8 87.81(8) . . ?
O14 Y2 O8 94.86(9) . . ?
O4 Y2 O8 148.74(8) 2_777 . ?
O2 Y2 O13 85.57(7) . . ?
O14 Y2 O13 64.46(7) . . ?
O4 Y2 O13 128.91(7) 2_777 . ?
O8 Y2 O13 78.59(8) . . ?
O2 Y2 O9 76.77(8) . . ?
O14 Y2 O9 134.41(8) . . ?
O4 Y2 O9 78.78(8) 2_777 . ?
O8 Y2 O9 77.95(8) . . ?
O13 Y2 O9 151.01(7) . . ?
O2 Y2 O10 127.47(8) . . ?
O14 Y2 O10 83.05(8) . . ?
O4 Y2 O10 74.79(8) 2_777 . ?
O8 Y2 O10 74.43(9) . . ?
O13 Y2 O10 135.38(8) . . ?
O9 Y2 O10 51.51(8) . . ?
O2 Y2 O15 71.77(7) . 2_777 ?
O14 Y2 O15 87.06(7) . 2_777 ?
O4 Y2 O15 70.64(7) 2_777 2_777 ?
O8 Y2 O15 140.59(8) . 2_777 ?
O13 Y2 O15 66.82(7) . 2_777 ?
O9 Y2 O15 126.50(7) . 2_777 ?
O10 Y2 O15 144.48(8) . 2_777 ?
N1 Cu1 O15 171.99(11) . . ?
N1 Cu1 O1 84.35(10) . . ?
O15 Cu1 O1 97.94(9) . . ?
N1 Cu1 O2 83.42(10) . 2_777 ?
O15 Cu1 O2 93.83(9) . 2_777 ?
O1 Cu1 O2 167.50(9) . 2_777 ?
N1 Cu1 Y2 125.86(8) . 2_777 ?
O15 Cu1 Y2 51.11(6) . 2_777 ?
O1 Cu1 Y2 148.91(6) . 2_777 ?
O2 Cu1 Y2 42.74(6) 2_777 2_777 ?
N1 Cu1 Y1 123.72(8) . . ?
O15 Cu1 Y1 58.43(6) . . ?
O1 Cu1 Y1 39.55(6) . . ?
O2 Cu1 Y1 152.18(6) 2_777 . ?
Y2 Cu1 Y1 109.528(13) 2_777 . ?
N2 Cu2 O15 169.71(10) . . ?
N2 Cu2 O4 83.46(11) . . ?
O15 Cu2 O4 92.90(9) . . ?
N2 Cu2 O3 83.90(11) . . ?
O15 Cu2 O3 99.04(9) . . ?
O4 Cu2 O3 166.98(9) . . ?
N2 Cu2 Y2 126.12(9) . 2_777 ?
O15 Cu2 Y2 50.26(6) . 2_777 ?
O4 Cu2 Y2 42.83(7) . 2_777 ?
O3 Cu2 Y2 149.30(7) . 2_777 ?
N2 Cu2 Y1 123.06(9) . . ?
O15 Cu2 Y1 59.17(6) . . ?
O4 Cu2 Y1 151.59(7) . . ?
O3 Cu2 Y1 39.87(7) . . ?
Y2 Cu2 Y1 109.424(16) 2_777 . ?
O15 Cu3 O15 180.00(8) . 2_777 ?
O15 Cu3 O13 91.21(9) . . ?
O15 Cu3 O13 88.79(9) 2_777 . ?
O15 Cu3 O13 88.79(9) . 2_777 ?
O15 Cu3 O13 91.21(9) 2_777 2_777 ?
O13 Cu3 O13 180.0 . 2_777 ?
O15 Cu3 Y2 128.72(6) . . ?
O15 Cu3 Y2 51.28(6) 2_777 . ?
O13 Cu3 Y2 48.84(6) . . ?
O13 Cu3 Y2 131.16(6) 2_777 . ?
O15 Cu3 Y2 51.28(6) . 2_777 ?
O15 Cu3 Y2 128.72(6) 2_777 2_777 ?
O13 Cu3 Y2 131.16(6) . 2_777 ?
O13 Cu3 Y2 48.84(6) 2_777 2_777 ?
Y2 Cu3 Y2 180.0 . 2_777 ?
C1 O1 Cu1 113.61(18) . . ?
C1 O1 Y1 138.75(19) . . ?
Cu1 O1 Y1 107.52(9) . . ?
C7 O2 Cu1 114.36(19) . 2_777 ?
C7 O2 Y2 144.11(19) . . ?
Cu1 O2 Y2 101.26(9) 2_777 . ?
C2 N1 C6 123.6(3) . . ?
C2 N1 Cu1 117.7(2) . . ?
C6 N1 Cu1 118.5(2) . . ?
O1 C1 C2 111.6(3) . . ?
O1 C1 H1A 111.7(19) . . ?
C2 C1 H1A 107(2) . . ?
O1 C1 H1B 109(2) . . ?
C2 C1 H1B 107(2) . . ?
H1A C1 H1B 110(3) . . ?
N1 C2 C3 119.2(3) . . ?
N1 C2 C1 112.6(3) . . ?
C3 C2 C1 128.2(3) . . ?
C4 C3 C2 118.0(3) . . ?
C4 C3 H3 122.0(19) . . ?
C2 C3 H3 120(2) . . ?
C3 C4 C5 121.4(3) . . ?
C3 C4 H4 118(2) . . ?
C5 C4 H4 120(2) . . ?
C6 C5 C4 118.9(3) . . ?
C6 C5 H5 119(3) . . ?
C4 C5 H5 122(3) . . ?
N1 C6 C5 118.8(3) . . ?
N1 C6 C7 112.4(3) . 2_777 ?
C5 C6 C7 128.8(3) . 2_777 ?
O2 C7 C6 111.1(3) . 2_777 ?
O2 C7 H7A 112(2) . . ?
C6 C7 H7A 107(2) 2_777 . ?
O2 C7 H7B 105.3(19) . . ?
C6 C7 H7B 111.0(18) 2_777 . ?
H7A C7 H7B 111(3) . . ?
C8 O3 Cu2 113.3(2) . . ?
C8 O3 Y1 140.2(2) . . ?
Cu2 O3 Y1 106.31(10) . . ?
C14 O4 Cu2 114.1(2) . . ?
C14 O4 Y2 143.6(2) . 2_777 ?
Cu2 O4 Y2 101.69(9) . 2_777 ?
C13 N2 C9 124.3(3) . . ?
C13 N2 Cu2 117.9(2) . . ?
C9 N2 Cu2 117.7(2) . . ?
O3 C8 C9 111.6(3) . . ?
O3 C8 H8A 109(2) . . ?
C9 C8 H8A 109(2) . . ?
O3 C8 H8B 108(2) . . ?
C9 C8 H8B 108(2) . . ?
H8A C8 H8B 111(3) . . ?
N2 C9 C10 118.5(3) . . ?
N2 C9 C8 112.6(3) . . ?
C10 C9 C8 128.8(3) . . ?
C11 C10 C9 118.3(4) . . ?
C11 C10 H10 123(3) . . ?
C9 C10 H10 119(3) . . ?
C10 C11 C12 121.3(4) . . ?
C10 C11 H11 121(3) . . ?
C12 C11 H11 118(3) . . ?
C11 C12 C13 118.6(4) . . ?
C11 C12 H12 123(2) . . ?
C13 C12 H12 118(2) . . ?
N2 C13 C12 118.9(3) . . ?
N2 C13 C14 113.2(3) . . ?
C12 C13 C14 127.9(3) . . ?
O4 C14 C13 111.3(3) . . ?
O4 C14 H14A 109(2) . . ?
C13 C14 H14A 108(2) . . ?
O4 C14 H14B 107(2) . . ?
C13 C14 H14B 110(2) . . ?
H14A C14 H14B 111(3) . . ?
C15 O5 Y1 94.0(2) . . ?
C15 O6 Y1 91.8(2) . . ?
O5 C15 O6 120.3(3) . . ?
O5 C15 C16A 125.5(17) . . ?
O6 C15 C16A 114.2(17) . . ?
O5 C15 C16 117.8(5) . . ?
O6 C15 C16 121.9(5) . . ?
O5 C15 Y1 59.29(17) . . ?
O6 C15 Y1 61.02(17) . . ?
C16A C15 Y1 175.2(17) . . ?
C16 C15 Y1 177.0(4) . . ?
C15 C16 C17 116.8(4) . . ?
C15 C16 H16A 108.1 . . ?
C17 C16 H16A 108.1 . . ?
C15 C16 H16B 108.1 . . ?
C17 C16 H16B 108.1 . . ?
H16A C16 H16B 107.3 . . ?
C18 C17 C16 111.2(6) . . ?
C18 C17 C20 113.0(6) . . ?
C16 C17 C20 108.4(4) . . ?
C18 C17 C19 109.9(7) . . ?
C16 C17 C19 108.6(6) . . ?
C20 C17 C19 105.5(5) . . ?
C17 C18 H18A 109.5 . . ?
C17 C18 H18B 109.5 . . ?
H18A C18 H18B 109.5 . . ?
C17 C18 H18C 109.5 . . ?
H18A C18 H18C 109.5 . . ?
H18B C18 H18C 109.5 . . ?
C17 C19 H19A 109.5 . . ?
C17 C19 H19B 109.5 . . ?
H19A C19 H19B 109.5 . . ?
C17 C19 H19C 109.5 . . ?
H19A C19 H19C 109.5 . . ?
H19B C19 H19C 109.5 . . ?
C17A C20 H20D 109.5 . . ?
C17A C20 H20E 109.5 . . ?
H20D C20 H20E 109.5 . . ?
C17A C20 H20F 109.5 . . ?
H20D C20 H20F 109.5 . . ?
H20E C20 H20F 109.5 . . ?
C17 C20 H20A 109.5 . . ?
C17 C20 H20B 109.5 . . ?
H20A C20 H20B 109.5 . . ?
C17 C20 H20C 109.5 . . ?
H20A C20 H20C 109.5 . . ?
H20B C20 H20C 109.5 . . ?
C21 O7 Y1 135.1(2) . . ?
C21 O8 Y2 138.9(2) . . ?
O8 C21 O7 124.5(3) . . ?
O8 C21 C22 117.0(3) . . ?
O7 C21 C22 118.5(3) . . ?
C21 C22 C26 115.2(3) . . ?
C21 C22 H22A 108.2(19) . . ?
C26 C22 H22A 108(2) . . ?
C21 C22 H22B 108(2) . . ?
C26 C22 H22B 109(2) . . ?
H22A C22 H22B 108(3) . . ?
C26 C23 H23A 109.5 . . ?
C26 C23 H23B 109.5 . . ?
H23A C23 H23B 109.5 . . ?
C26 C23 H23C 109.5 . . ?
H23A C23 H23C 109.5 . . ?
H23B C23 H23C 109.5 . . ?
C26 C24 H24A 109.5 . . ?
C26 C24 H24B 109.5 . . ?
H24A C24 H24B 109.5 . . ?
C26 C24 H24C 109.5 . . ?
H24A C24 H24C 109.5 . . ?
H24B C24 H24C 109.5 . . ?
C26 C25 H25A 109.5 . . ?
C26 C25 H25B 109.5 . . ?
H25A C25 H25B 109.5 . . ?
C26 C25 H25C 109.5 . . ?
H25A C25 H25C 109.5 . . ?
H25B C25 H25C 109.5 . . ?
C25 C26 C23 111.3(4) . . ?
C25 C26 C22 109.8(3) . . ?
C23 C26 C22 110.7(3) . . ?
C25 C26 C24 108.5(3) . . ?
C23 C26 C24 109.2(3) . . ?
C22 C26 C24 107.3(3) . . ?
O11 N3 O10 122.4(3) . . ?
O11 N3 O9 121.7(3) . . ?
O10 N3 O9 115.9(3) . . ?
O11 N3 Y2 177.2(3) . . ?
O10 N3 Y2 58.23(16) . . ?
O9 N3 Y2 57.83(16) . . ?
N3 O9 Y2 96.35(19) . . ?
N3 O10 Y2 96.04(18) . . ?
C27 O12 H12A 107(3) . . ?
O12 C27 H27A 109.5 . . ?
O12 C27 H27B 109.5 . . ?
H27A C27 H27B 109.5 . . ?
O12 C27 H27C 109.5 . . ?
H27A C27 H27C 109.5 . . ?
H27B C27 H27C 109.5 . . ?
C28 O13 Cu3 115.58(18) . . ?
C28 O13 Y1 121.76(19) . . ?
Cu3 O13 Y1 98.33(8) . . ?
C28 O13 Y2 121.11(18) . . ?
Cu3 O13 Y2 93.25(8) . . ?
Y1 O13 Y2 101.15(7) . . ?
O13 C28 H28A 109.5 . . ?
O13 C28 H28B 109.5 . . ?
H28A C28 H28B 109.5 . . ?
O13 C28 H28C 109.5 . . ?
H28A C28 H28C 109.5 . . ?
H28B C28 H28C 109.5 . . ?
C29 O14 Y2 122.2(2) . . ?
C29 O14 Y1 122.82(19) . . ?
Y2 O14 Y1 112.41(9) . . ?
O14 C29 H29A 109.5 . . ?
O14 C29 H29B 109.5 . . ?
H29A C29 H29B 109.5 . . ?
O14 C29 H29C 109.5 . . ?
H29A C29 H29C 109.5 . . ?
H29B C29 H29C 109.5 . . ?
Cu1 O15 Cu2 110.75(10) . . ?
Cu1 O15 Cu3 123.65(11) . . ?
Cu2 O15 Cu3 124.62(10) . . ?
Cu1 O15 Y2 93.12(8) . 2_777 ?
Cu2 O15 Y2 94.45(8) . 2_777 ?
Cu3 O15 Y2 92.39(8) . 2_777 ?
Cu1 O15 Y1 87.57(7) . . ?
Cu2 O15 Y1 86.53(7) . . ?
Cu3 O15 Y1 86.13(7) . . ?
Y2 O15 Y1 178.51(9) 2_777 . ?
O1M C1M H1MA 109.5 . . ?
O1M C1M H1MB 109.5 . . ?
H1MA C1M H1MB 109.5 . . ?
O1M C1M H1MC 109.5 . . ?
H1MA C1M H1MC 109.5 . . ?
H1MB C1M H1MC 109.5 . . ?
C1M O1M H1M 114(4) . . ?
C15 C16A C17A 118.3(16) . . ?
C15 C16A H16C 107.7 . . ?
C17A C16A H16C 107.7 . . ?
C15 C16A H16D 107.7 . . ?
C17A C16A H16D 107.7 . . ?
H16C C16A H16D 107.1 . . ?
C18A C17A C16A 109.6(19) . . ?
C18A C17A C20 107.5(15) . . ?
C16A C17A C20 107.4(13) . . ?
C18A C17A C19A 109.4(18) . . ?
C16A C17A C19A 110.4(19) . . ?
C20 C17A C19A 112.5(15) . . ?
C17A C18A H18D 109.5 . . ?
C17A C18A H18E 109.5 . . ?
H18D C18A H18E 109.5 . . ?
C17A C18A H18F 109.5 . . ?
H18D C18A H18F 109.5 . . ?
H18E C18A H18F 109.5 . . ?
C17A C19A H19D 109.5 . . ?
C17A C19A H19E 109.5 . . ?
H19D C19A H19E 109.5 . . ?
C17A C19A H19F 109.5 . . ?
H19D C19A H19F 109.5 . . ?
H19E C19A H19F 109.5 . . ?

loop_
_geom_bond_atom_site_label_1
_geom_bond_atom_site_label_2
_geom_bond_distance
_geom_bond_site_symmetry_2
_geom_bond_publ_flag
Y1 O3 2.246(2) . ?
Y1 O1 2.264(2) . ?
Y1 O14 2.270(2) . ?
Y1 O7 2.297(2) . ?
Y1 O5 2.411(2) . ?
Y1 O13 2.435(2) . ?
Y1 O6 2.448(2) . ?
Y1 C15 2.797(3) . ?
Y2 O2 2.243(2) . ?
Y2 O14 2.261(2) . ?
Y2 O4 2.274(2) 2_777 ?
Y2 O8 2.291(2) . ?
Y2 O13 2.441(2) . ?
Y2 O9 2.472(2) . ?
Y2 O10 2.481(2) . ?
Y2 O15 2.527(2) 2_777 ?
Cu1 N1 1.884(2) . ?
Cu1 O15 1.8981(19) . ?
Cu1 O1 1.934(2) . ?
Cu1 O2 1.944(2) 2_777 ?
Cu1 Y2 3.2423(6) 2_777 ?
Cu2 N2 1.890(3) . ?
Cu2 O15 1.898(2) . ?
Cu2 O4 1.942(2) . ?
Cu2 O3 1.950(2) . ?
Cu2 Y2 3.2765(6) 2_777 ?
Cu3 O15 1.919(2) . ?
Cu3 O15 1.919(2) 2_777 ?
Cu3 O13 1.992(2) . ?
Cu3 O13 1.992(2) 2_777 ?
Cu3 Y2 3.2363(4) 2_777 ?
O1 C1 1.417(4) . ?
O2 C7 1.417(4) . ?
O2 Cu1 1.944(2) 2_777 ?
N1 C2 1.344(4) . ?
N1 C6 1.346(4) . ?
C1 C2 1.523(5) . ?
C1 H1A 0.93(3) . ?
C1 H1B 0.92(4) . ?
C2 C3 1.384(4) . ?
C3 C4 1.382(5) . ?
C3 H3 0.96(3) . ?
C4 C5 1.383(5) . ?
C4 H4 0.95(3) . ?
C5 C6 1.372(5) . ?
C5 H5 0.86(4) . ?
C6 C7 1.521(5) 2_777 ?
C7 C6 1.521(5) 2_777 ?
C7 H7A 0.88(4) . ?
C7 H7B 1.08(4) . ?
O3 C8 1.411(4) . ?
O4 C14 1.409(4) . ?
O4 Y2 2.274(2) 2_777 ?
N2 C13 1.332(4) . ?
N2 C9 1.345(4) . ?
C8 C9 1.522(5) . ?
C8 H8A 1.00(4) . ?
C8 H8B 0.91(4) . ?
C9 C10 1.389(5) . ?
C10 C11 1.380(6) . ?
C10 H10 0.89(4) . ?
C11 C12 1.381(6) . ?
C11 H11 0.88(4) . ?
C12 C13 1.382(5) . ?
C12 H12 0.90(4) . ?
C13 C14 1.513(5) . ?
C14 H14A 1.03(4) . ?
C14 H14B 1.00(4) . ?
O5 C15 1.258(4) . ?
O6 C15 1.277(4) . ?
C15 C16A 1.509(16) . ?
C15 C16 1.509(6) . ?
C16 C17 1.529(6) . ?
C16 H16A 0.9900 . ?
C16 H16B 0.9900 . ?
C17 C18 1.504(9) . ?
C17 C20 1.539(6) . ?
C17 C19 1.556(9) . ?
C18 H18A 0.9800 . ?
C18 H18B 0.9800 . ?
C18 H18C 0.9800 . ?
C19 H19A 0.9800 . ?
C19 H19B 0.9800 . ?
C19 H19C 0.9800 . ?
C20 C17A 1.543(16) . ?
C20 H20D 0.9800 . ?
C20 H20E 0.9800 . ?
C20 H20F 0.9800 . ?
C20 H20A 0.9800 . ?
C20 H20B 0.9800 . ?
C20 H20C 0.9800 . ?
O7 C21 1.259(4) . ?
O8 C21 1.258(4) . ?
C21 C22 1.518(4) . ?
C22 C26 1.540(5) . ?
C22 H22A 0.92(3) . ?
C22 H22B 0.98(3) . ?
C23 C26 1.525(6) . ?
C23 H23A 0.9800 . ?
C23 H23B 0.9800 . ?
C23 H23C 0.9800 . ?
C24 C26 1.540(5) . ?
C24 H24A 0.9800 . ?
C24 H24B 0.9800 . ?
C24 H24C 0.9800 . ?
C25 C26 1.522(5) . ?
C25 H25A 0.9800 . ?
C25 H25B 0.9800 . ?
C25 H25C 0.9800 . ?
N3 O11 1.218(4) . ?
N3 O10 1.267(4) . ?
N3 O9 1.272(4) . ?
O12 C27 1.408(5) . ?
O12 H12A 0.77(4) . ?
C27 H27A 0.9800 . ?
C27 H27B 0.9800 . ?
C27 H27C 0.9800 . ?
O13 C28 1.437(4) . ?
C28 H28A 0.9800 . ?
C28 H28B 0.9800 . ?
C28 H28C 0.9800 . ?
O14 C29 1.421(4) . ?
C29 H29A 0.9800 . ?
C29 H29B 0.9800 . ?
C29 H29C 0.9800 . ?
O15 Y2 2.527(2) 2_777 ?
C1M O1M 1.432(6) . ?
C1M H1MA 0.9800 . ?
C1M H1MB 0.9800 . ?
C1M H1MC 0.9800 . ?
O1M H1M 0.85(5) . ?
C16A C17A 1.524(17) . ?
C16A H16C 0.9900 . ?
C16A H16D 0.9900 . ?
C17A C18A 1.520(18) . ?
C17A C19A 1.543(18) . ?
C18A H18D 0.9800 . ?
C18A H18E 0.9800 . ?
C18A H18F 0.9800 . ?
C19A H19D 0.9800 . ?
C19A H19E 0.9800 . ?
C19A H19F 0.9800 . ?

loop_
_geom_hbond_atom_site_label_D
_geom_hbond_atom_site_label_H
_geom_hbond_atom_site_label_A
_geom_hbond_distance_DH
_geom_hbond_distance_HA
_geom_hbond_distance_DA
_geom_hbond_angle_DHA
_geom_hbond_site_symmetry_A
O12 H12A O1M 0.77(4) 1.99(4) 2.759(4) 174(4) .
O1M H1M O6 0.85(5) 1.91(5) 2.760(4) 175(5) .
